data_4028699
loop_
_publ_author_name
'Antonio Salomone'
'Filippo Maria Perna'
'Francesca Claudia Sassone'
'Aurelia Falcicchio'
'Jure Bezen\<sek'
'Jurij Svete'
'Branko Stanovnik'
'Saverio Florio'
'Vito Capriati'

_publ_section_title
;
 Preparation of Polysubstituted Isochromanes by Addition of
 ortho-Lithiated Aryloxiranes to Enaminones
;
_journal_name_full 'Journal of Organic Chemistry'
_journal_page_first 11059
_journal_page_last 11065
_journal_paper_doi 10.1021/jo401689e
_journal_volume 78
_journal_year 2013
_chemical_formula_sum 'C27 H29 N O4'
_chemical_formula_weight 431.51
_chemical_name_systematic
;
 ?
;
_space_group_IT_number 9
_symmetry_cell_setting monoclinic
_symmetry_space_group_name_Hall 'C -2yc'
_symmetry_space_group_name_H-M 'C 1 c 1'
_atom_sites_solution_hydrogens geom
_atom_sites_solution_primary direct
_atom_sites_solution_secondary difmap
_audit_creation_method SHELXL-97
_cell_angle_alpha 90.00
_cell_angle_beta 105.71
_cell_angle_gamma 90.00
_cell_formula_units_Z 4
_cell_length_a 21.212
_cell_length_b 13.035
_cell_length_c 8.790
_cell_measurement_temperature 293(2)
_cell_volume 2339.632
_computing_structure_refinement 'SHELXL-97 (Sheldrick, 1997)'
_diffrn_ambient_temperature 293(2)
_diffrn_measured_fraction_theta_full 0.991
_diffrn_measured_fraction_theta_max 0.991
_diffrn_radiation_monochromator graphite
_diffrn_radiation_source 'fine-focus sealed tube'
_diffrn_radiation_type MoK\a
_diffrn_radiation_wavelength 0.71073
_diffrn_reflns_av_R_equivalents 0.1470
_diffrn_reflns_av_sigmaI/netI 0.1583
_diffrn_reflns_limit_h_max 27
_diffrn_reflns_limit_h_min -26
_diffrn_reflns_limit_k_max 16
_diffrn_reflns_limit_k_min -16
_diffrn_reflns_limit_l_max 11
_diffrn_reflns_limit_l_min -11
_diffrn_reflns_number 13659
_diffrn_reflns_theta_full 27.56
_diffrn_reflns_theta_max 27.56
_diffrn_reflns_theta_min 5.07
_exptl_absorpt_coefficient_mu 0.082
_exptl_crystal_density_diffrn 1.225
_exptl_crystal_F_000 920
_refine_diff_density_max 0.201
_refine_diff_density_min -0.188
_refine_diff_density_rms 0.049
_refine_ls_abs_structure_details 'Flack H D (1983), Acta Cryst. A39, 876-881'
_refine_ls_abs_structure_Flack 7(2)
_refine_ls_extinction_method none
_refine_ls_goodness_of_fit_ref 0.990
_refine_ls_hydrogen_treatment mixed
_refine_ls_matrix_type full
_refine_ls_number_parameters 293
_refine_ls_number_reflns 5133
_refine_ls_number_restraints 2
_refine_ls_restrained_S_all 0.990
_refine_ls_R_factor_all 0.1773
_refine_ls_R_factor_gt 0.0768
_refine_ls_shift/su_max 0.000
_refine_ls_shift/su_mean 0.000
_refine_ls_structure_factor_coef Fsqd
_refine_ls_weighting_details 'calc w=1/[\s^2^(Fo^2^)+(0.0653P)^2^+0.1294P] where P=(Fo^2^+2Fc^2^)/3'
_refine_ls_weighting_scheme calc
_refine_ls_wR_factor_gt 0.1435
_refine_ls_wR_factor_ref 0.1827
_reflns_number_gt 2494
_reflns_number_total 5133
_reflns_threshold_expression >2sigma(I)
_cod_data_source_file jo401689e_si_002.cif
_cod_data_source_block shelxl
_cod_original_cell_volume 2339.7
_cod_database_code 4028699

loop_
_symmetry_equiv_pos_as_xyz
'x, y, z'
'x, -y, z+1/2'
'x+1/2, y+1/2, z'
'x+1/2, -y+1/2, z+1/2'

loop_
_atom_site_label
_atom_site_type_symbol
_atom_site_fract_x
_atom_site_fract_y
_atom_site_fract_z
_atom_site_U_iso_or_equiv
_atom_site_adp_type
_atom_site_occupancy
_atom_site_symmetry_multiplicity
_atom_site_calc_flag
_atom_site_refinement_flags
O1 O 0.24905(13) 0.0995(2) 0.8250(3) 0.0342(7) Uani 1 1 d .
C1 C 0.2886(2) 0.1895(3) 0.8785(5) 0.0318(10) Uani 1 1 d .
H1 H 0.3190 0.1773 0.9827 0.038 Uiso 1 1 calc R
O2 O 0.29304(19) 0.3068(3) 1.1562(4) 0.0601(10) Uani 1 1 d .
C2 C 0.2847(2) 0.0055(3) 0.8232(5) 0.0328(10) Uani 1 1 d .
H2 H 0.2951 -0.0262 0.9281 0.039 Uiso 1 1 calc R
O3 O 0.1818(2) -0.1091(3) 0.8994(4) 0.0704(11) Uani 1 1 d .
N2 N 0.36945(19) 0.3036(3) 0.7885(5) 0.0467(11) Uani 1 1 d .
C4 C 0.2402(2) 0.2711(3) 0.8884(5) 0.0358(11) Uani 1 1 d .
C5 C 0.3270(2) 0.2123(3) 0.7545(5) 0.0332(10) Uani 1 1 d .
H5 H 0.2946 0.2240 0.6528 0.040 Uiso 1 1 calc R
C6 C 0.4226(2) 0.1257(4) 0.6815(6) 0.0435(12) Uani 1 1 d .
H6 H 0.4353 0.1896 0.6528 0.052 Uiso 1 1 calc R
C7 C 0.3662(2) 0.1171(3) 0.7367(5) 0.0316(10) Uani 1 1 d .
C50 C 0.3472(2) 0.0210(3) 0.7743(5) 0.0326(10) Uani 1 1 d .
C8 C 0.1115(2) -0.1072(4) 0.6407(6) 0.0434(12) Uani 1 1 d .
C9 C 0.1075(2) -0.1233(4) 0.4821(6) 0.0538(14) Uani 1 1 d .
H9 H 0.1452 -0.1229 0.4470 0.065 Uiso 1 1 calc R
C10 C 0.1765(2) -0.0933(3) 0.7603(6) 0.0428(12) Uani 1 1 d .
C11 C 0.3853(2) -0.0641(4) 0.7652(6) 0.0461(12) Uani 1 1 d .
H11 H 0.3731 -0.1282 0.7943 0.055 Uiso 1 1 calc R
O4 O 0.0879(2) 0.3803(3) 0.6200(6) 0.0819(14) Uani 1 1 d .
C13 C 0.4590(2) 0.0394(5) 0.6698(6) 0.0568(15) Uani 1 1 d .
H13 H 0.4958 0.0454 0.6321 0.068 Uiso 1 1 calc R
C14 C 0.2410(3) 0.3266(4) 1.0271(6) 0.0487(13) Uani 1 1 d .
C15 C 0.2357(2) -0.0616(4) 0.7057(5) 0.0394(11) Uani 1 1 d .
H15A H 0.2207 -0.0247 0.6067 0.047 Uiso 1 1 calc R
H15B H 0.2580 -0.1230 0.6855 0.047 Uiso 1 1 calc R
C16 C 0.1921(3) 0.3985(4) 1.0207(8) 0.0684(18) Uani 1 1 d .
H16 H 0.1935 0.4369 1.1106 0.082 Uiso 1 1 calc R
C17 C 0.1400(3) 0.3606(4) 0.7497(7) 0.0588(15) Uani 1 1 d .
C18 C 0.1883(2) 0.2888(4) 0.7529(6) 0.0462(12) Uani 1 1 d .
H18 H 0.1864 0.2509 0.6622 0.055 Uiso 1 1 calc R
C19 C 0.4412(2) -0.0549(4) 0.7134(6) 0.0524(14) Uani 1 1 d .
H19 H 0.4665 -0.1124 0.7083 0.063 Uiso 1 1 calc R
C20 C 0.4170(3) 0.3064(5) 0.9438(7) 0.0700(17) Uani 1 1 d .
H20A H 0.4371 0.2402 0.9673 0.105 Uiso 1 1 calc R
H20B H 0.3951 0.3240 1.0225 0.105 Uiso 1 1 calc R
H20C H 0.4500 0.3567 0.9435 0.105 Uiso 1 1 calc R
C21 C 0.0549(3) -0.1051(5) 0.6901(7) 0.0659(16) Uani 1 1 d .
H21 H 0.0575 -0.0931 0.7959 0.079 Uiso 1 1 calc R
C22 C 0.0463(3) -0.1401(5) 0.3762(7) 0.0699(17) Uani 1 1 d .
H22 H 0.0432 -0.1530 0.2704 0.084 Uiso 1 1 calc R
C23 C 0.3359(3) 0.4022(4) 0.7486(8) 0.0727(19) Uani 1 1 d .
H23A H 0.3033 0.3965 0.6489 0.109 Uiso 1 1 calc R
H23B H 0.3671 0.4540 0.7415 0.109 Uiso 1 1 calc R
H23C H 0.3152 0.4207 0.8292 0.109 Uiso 1 1 calc R
C24 C 0.1423(3) 0.4153(5) 0.8881(10) 0.0748(19) Uani 1 1 d .
H24 H 0.1098 0.4629 0.8896 0.090 Uiso 1 1 calc R
C25 C 0.2855(4) 0.3340(5) 1.3091(7) 0.078(2) Uani 1 1 d .
H25A H 0.3216 0.3067 1.3900 0.117 Uiso 1 1 calc R
H25B H 0.2453 0.3059 1.3208 0.117 Uiso 1 1 calc R
H25C H 0.2848 0.4073 1.3184 0.117 Uiso 1 1 calc R
C26 C -0.0085(3) -0.1379(5) 0.4263(9) 0.0770(19) Uani 1 1 d .
H26 H -0.0489 -0.1481 0.3537 0.092 Uiso 1 1 calc R
C27 C -0.0057(3) -0.1206(5) 0.5829(9) 0.0760(19) Uani 1 1 d .
H27 H -0.0437 -0.1195 0.6161 0.091 Uiso 1 1 calc R
C28 C 0.0848(3) 0.3217(6) 0.4827(9) 0.093(2) Uani 1 1 d .
H28A H 0.0478 0.3433 0.3992 0.139 Uiso 1 1 calc R
H28B H 0.0803 0.2504 0.5049 0.139 Uiso 1 1 calc R
H28C H 0.1242 0.3317 0.4508 0.139 Uiso 1 1 calc R

loop_
_atom_site_aniso_label
_atom_site_aniso_U_11
_atom_site_aniso_U_22
_atom_site_aniso_U_33
_atom_site_aniso_U_23
_atom_site_aniso_U_13
_atom_site_aniso_U_12
O1 0.0263(16) 0.0338(16) 0.0452(18) -0.0034(14) 0.0141(14) 0.0011(13)
C1 0.031(2) 0.033(2) 0.032(2) -0.0002(18) 0.0107(19) 0.0020(19)
O2 0.074(3) 0.067(3) 0.045(2) -0.0166(19) 0.027(2) 0.001(2)
C2 0.037(3) 0.029(2) 0.032(2) -0.0025(18) 0.011(2) 0.0007(19)
O3 0.085(3) 0.087(3) 0.046(2) 0.002(2) 0.030(2) -0.032(3)
N2 0.048(2) 0.044(2) 0.053(3) 0.003(2) 0.022(2) -0.001(2)
C4 0.033(2) 0.032(2) 0.045(3) 0.002(2) 0.017(2) 0.002(2)
C5 0.031(2) 0.036(2) 0.032(2) 0.0004(19) 0.0084(19) 0.004(2)
C6 0.027(2) 0.056(3) 0.049(3) -0.005(2) 0.013(2) 0.002(2)
C7 0.022(2) 0.045(3) 0.026(2) -0.001(2) 0.0046(18) 0.006(2)
C50 0.027(2) 0.037(2) 0.033(3) -0.0042(19) 0.006(2) 0.007(2)
C8 0.045(3) 0.042(3) 0.049(3) -0.007(2) 0.023(3) -0.009(2)
C9 0.036(3) 0.072(4) 0.055(4) -0.013(3) 0.017(3) -0.007(3)
C10 0.049(3) 0.037(3) 0.045(3) -0.001(2) 0.018(2) -0.008(2)
C11 0.040(3) 0.044(3) 0.053(3) -0.008(2) 0.011(2) 0.001(2)
O4 0.051(2) 0.084(3) 0.106(4) 0.026(3) 0.013(3) 0.036(2)
C13 0.028(3) 0.080(4) 0.063(4) -0.019(3) 0.013(3) 0.003(3)
C14 0.060(3) 0.043(3) 0.053(3) -0.009(2) 0.031(3) -0.001(3)
C15 0.043(3) 0.041(3) 0.036(3) 0.001(2) 0.014(2) -0.004(2)
C16 0.087(5) 0.048(3) 0.085(5) -0.016(3) 0.048(4) 0.010(3)
C17 0.041(3) 0.051(3) 0.084(5) 0.016(3) 0.016(3) 0.018(3)
C18 0.042(3) 0.047(3) 0.054(3) 0.010(2) 0.021(3) 0.010(2)
C19 0.033(3) 0.056(3) 0.066(4) -0.018(3) 0.010(3) 0.012(3)
C20 0.055(3) 0.075(4) 0.076(5) -0.021(3) 0.010(3) -0.024(3)
C21 0.064(4) 0.077(4) 0.068(4) -0.011(3) 0.037(3) -0.017(3)
C22 0.054(4) 0.096(5) 0.059(4) -0.018(3) 0.014(3) -0.007(3)
C23 0.095(5) 0.035(3) 0.107(5) 0.014(3) 0.060(4) 0.007(3)
C24 0.064(4) 0.054(4) 0.117(6) -0.001(4) 0.042(4) 0.024(3)
C25 0.128(6) 0.065(4) 0.054(4) -0.024(3) 0.046(4) -0.028(4)
C26 0.042(4) 0.088(5) 0.099(6) 0.001(4) 0.016(4) -0.009(3)
C27 0.054(4) 0.081(4) 0.107(6) -0.004(4) 0.046(4) -0.018(4)
C28 0.052(4) 0.111(6) 0.096(6) 0.021(5) -0.011(4) 0.015(4)

loop_
_atom_type_symbol
_atom_type_description
_atom_type_scat_dispersion_real
_atom_type_scat_dispersion_imag
_atom_type_scat_source
C C 0.0033 0.0016 'International Tables Vol C Tables 4.2.6.8 and 6.1.1.4'
H H 0.0000 0.0000 'International Tables Vol C Tables 4.2.6.8 and 6.1.1.4'
N N 0.0061 0.0033 'International Tables Vol C Tables 4.2.6.8 and 6.1.1.4'
O O 0.0106 0.0060 'International Tables Vol C Tables 4.2.6.8 and 6.1.1.4'

loop_
_geom_angle_atom_site_label_1
_geom_angle_atom_site_label_2
_geom_angle_atom_site_label_3
_geom_angle
C2 O1 C1 115.7(3)
O1 C1 C4 104.4(3)
O1 C1 C5 107.2(3)
C4 C1 C5 113.7(3)
C14 O2 C25 117.2(5)
O1 C2 C50 113.1(3)
O1 C2 C15 103.4(3)
C50 C2 C15 111.8(3)
C20 N2 C23 111.7(5)
C20 N2 C5 116.0(4)
C23 N2 C5 115.4(4)
C18 C4 C14 118.1(4)
C18 C4 C1 117.4(4)
C14 C4 C1 124.4(4)
N2 C5 C7 110.9(3)
N2 C5 C1 114.8(3)
C7 C5 C1 108.7(3)
C13 C6 C7 120.2(5)
C50 C7 C6 118.9(4)
C50 C7 C5 120.6(3)
C6 C7 C5 120.5(4)
C7 C50 C11 119.9(4)
C7 C50 C2 121.5(4)
C11 C50 C2 118.6(4)
C21 C8 C9 119.7(5)
C21 C8 C10 119.3(4)
C9 C8 C10 121.0(4)
C8 C9 C22 119.1(5)
O3 C10 C8 120.0(4)
O3 C10 C15 120.4(4)
C8 C10 C15 119.5(4)
C19 C11 C50 120.9(5)
C17 O4 C28 116.5(5)
C19 C13 C6 120.4(5)
O2 C14 C16 125.7(5)
O2 C14 C4 115.8(4)
C16 C14 C4 118.4(6)
C10 C15 C2 114.3(4)
C24 C16 C14 122.8(6)
C18 C17 O4 124.5(6)
C18 C17 C24 118.4(6)
O4 C17 C24 117.1(5)
C17 C18 C4 122.3(5)
C13 C19 C11 119.6(5)
C8 C21 C27 120.5(5)
C26 C22 C9 120.5(6)
C16 C24 C17 119.8(5)
C22 C26 C27 121.4(6)
C26 C27 C21 118.9(6)

loop_
_geom_bond_atom_site_label_1
_geom_bond_atom_site_label_2
_geom_bond_distance
O1 C2 1.442(5)
O1 C1 1.445(5)
C1 C4 1.497(6)
C1 C5 1.555(6)
O2 C14 1.376(6)
O2 C25 1.439(6)
C2 C50 1.514(6)
C2 C15 1.527(6)
O3 C10 1.215(5)
N2 C20 1.462(7)
N2 C23 1.466(6)
N2 C5 1.473(6)
C4 C18 1.405(6)
C4 C14 1.414(6)
C5 C7 1.526(6)
C6 C13 1.384(7)
C6 C7 1.411(6)
C7 C50 1.384(6)
C50 C11 1.386(6)
C8 C21 1.383(7)
C8 C9 1.390(7)
C8 C10 1.502(7)
C9 C22 1.395(7)
C10 C15 1.517(6)
C11 C19 1.386(6)
O4 C17 1.381(7)
O4 C28 1.414(9)
C13 C19 1.371(7)
C14 C16 1.387(8)
C16 C24 1.363(8)
C17 C18 1.383(6)
C17 C24 1.399(9)
C21 C27 1.387(9)
C22 C26 1.350(8)
C26 C27 1.381(9)
